data_7703795
loop_
_publ_author_name
'Sorg, Jens R.'
'Schneider, Tilman'
'Wohlfarth, Luise'
'Sch\"afer, Thomas C'
'Sedykh, Alexander'
'M\"uller-Buschbaum, Klaus'

_publ_section_title
;
 Sb- and Bi-based coordination polymers with N-donor ligands with and
 without lone-pair effects and their photoluminescence properties.
;
_journal_issue 15
_journal_name_full 'Dalton transactions (Cambridge, England : 2003)'
_journal_page_first 4904
_journal_page_last 4913
_journal_paper_doi 10.1039/d0dt00265h
_journal_volume 49
_journal_year 2020
_chemical_formula_moiety 'C12 H10 I3 N2 Sb'
_chemical_formula_sum 'C12 H10 I3 N2 Sb'
_chemical_formula_weight 684.67
_space_group_crystal_system triclinic
_space_group_IT_number 2
_space_group_name_Hall '-P 1'
_space_group_name_H-M_alt 'P -1'
_atom_sites_solution_hydrogens geom
_atom_sites_solution_primary dual
_audit_creation_date 2020-03-09
_audit_creation_method
;
Olex2 1.2
(compiled 2018.05.29 svn.r3508 for OlexSys, GUI svn.r5506)
;
_audit_update_record
;
2020-03-09 deposited with the CCDC.	2020-03-12 downloaded from the CCDC.
;
_cell_angle_alpha 67.951(3)
_cell_angle_beta 85.798(3)
_cell_angle_gamma 78.961(3)
_cell_formula_units_Z 2
_cell_length_a 8.8830(7)
_cell_length_b 9.5706(8)
_cell_length_c 10.6472(9)
_cell_measurement_reflns_used 2450
_cell_measurement_temperature 100
_cell_measurement_theta_max 28.289
_cell_measurement_theta_min 2.336
_cell_volume 823.45(12)
_computing_cell_refinement 'SAINT v8.37A (Bruker, 2015)'
_computing_data_collection 'APEX3 ver. 2016.9-0 (Bruker AXS)'
_computing_data_reduction 'SAINT v8.37A (Bruker, 2015)'
_computing_molecular_graphics 'Olex2 (Dolomanov et al., 2009)'
_computing_publication_material 'Olex2 (Dolomanov et al., 2009)'
_computing_structure_refinement 'ShelXL (Sheldrick, 2015)'
_computing_structure_solution 'XT (Sheldrick, 2015)'
_diffrn_ambient_temperature 100
_diffrn_measured_fraction_theta_full 0.998
_diffrn_measured_fraction_theta_max 0.993
_diffrn_measurement_device_type 'Bruker APEX-II CCD'
_diffrn_measurement_method '\f and \w scans'
_diffrn_radiation_type MoK\a
_diffrn_radiation_wavelength 0.71073
_diffrn_reflns_av_R_equivalents 0.0394
_diffrn_reflns_av_unetI/netI 0.0651
_diffrn_reflns_Laue_measured_fraction_full 0.998
_diffrn_reflns_Laue_measured_fraction_max 0.993
_diffrn_reflns_limit_h_max 10
_diffrn_reflns_limit_h_min -11
_diffrn_reflns_limit_k_max 12
_diffrn_reflns_limit_k_min -12
_diffrn_reflns_limit_l_max 14
_diffrn_reflns_limit_l_min -11
_diffrn_reflns_number 8460
_diffrn_reflns_point_group_measured_fraction_full 0.998
_diffrn_reflns_point_group_measured_fraction_max 0.993
_diffrn_reflns_theta_full 25.242
_diffrn_reflns_theta_max 28.375
_diffrn_reflns_theta_min 2.064
_diffrn_standards_number 0
_exptl_absorpt_coefficient_mu 7.285
_exptl_absorpt_correction_T_max 0.7457
_exptl_absorpt_correction_T_min 0.5780
_exptl_absorpt_correction_type multi-scan
_exptl_absorpt_process_details
'SADABS-2016/2 (Bruker,2016/2) was used for absorption correction. wR2(int) was 0.0806 before and 0.0433 after correction. The Ratio of minimum to maximum transmission is 0.7751. The \l/2 correction factor is Not present.'
_exptl_crystal_colour 'clear light orange'
_exptl_crystal_colour_lustre clear
_exptl_crystal_colour_modifier light
_exptl_crystal_colour_primary orange
_exptl_crystal_density_diffrn 2.761
_exptl_crystal_description plate
_exptl_crystal_F_000 612
_exptl_crystal_size_max 0.131
_exptl_crystal_size_mid 0.061
_exptl_crystal_size_min 0.052
_refine_diff_density_max 1.113
_refine_diff_density_min -1.194
_refine_diff_density_rms 0.266
_refine_ls_extinction_method none
_refine_ls_goodness_of_fit_ref 1.026
_refine_ls_hydrogen_treatment constr
_refine_ls_matrix_type full
_refine_ls_number_parameters 163
_refine_ls_number_reflns 4086
_refine_ls_number_restraints 6
_refine_ls_restrained_S_all 1.025
_refine_ls_R_factor_all 0.0606
_refine_ls_R_factor_gt 0.0348
_refine_ls_shift/su_max 0.001
_refine_ls_shift/su_mean 0.000
_refine_ls_structure_factor_coef Fsqd
_refine_ls_weighting_details 'w=1/[\s^2^(Fo^2^)+(0.0242P)^2^+0.1249P] where P=(Fo^2^+2Fc^2^)/3'
_refine_ls_weighting_scheme calc
_refine_ls_wR_factor_gt 0.0662
_refine_ls_wR_factor_ref 0.0742
_reflns_Friedel_coverage 0.000
_reflns_number_gt 3075
_reflns_number_total 4086
_reflns_threshold_expression 'I > 2\s(I)'
_cod_data_source_file d0dt00265h2.cif
_cod_data_source_block 1D-[Sb2I6(4-bpe)2]
_cod_depositor_comments 'Adding full bibliography for 7703794--7703809.cif.'
_cod_database_code 7703795
_shelx_shelxl_version_number 2018/3
_shelx_space_group_comment
;
The symmetry employed for this shelxl refinement is uniquely defined
by the following loop, which should always be used as a source of
symmetry information in preference to the above space-group names.
They are only intended as comments.
;
_olex2_refinement_description
;
1. Fixed Uiso
 At 1.2 times of:
  All C(H) groups
2. Uiso/Uaniso restraints and constraints
Uanis(C3) \\sim Ueq: with sigma of 0.002 and sigma for terminal atoms of 0.002
3.a Aromatic/amide H refined with riding coordinates:
 C2(H2), C12(H12), C4(H4), C5(H5), C6(H6), C11(H11), C9(H9), C8(H8), C1(H1),
 C7(H7)
;
_olex2_submission_special_instructions 'No special instructions were received'

loop_
_space_group_symop_operation_xyz
'x, y, z'
'-x, -y, -z'

loop_
_atom_site_label
_atom_site_type_symbol
_atom_site_fract_x
_atom_site_fract_y
_atom_site_fract_z
_atom_site_U_iso_or_equiv
_atom_site_adp_type
_atom_site_occupancy
_atom_site_site_symmetry_order
_atom_site_calc_flag
_atom_site_refinement_flags_posn
_atom_site_refinement_flags_adp
_atom_site_refinement_flags_occupancy
_atom_site_disorder_assembly
_atom_site_disorder_group
I1 I 1.24913(5) 0.50031(5) 0.09111(4) 0.01301(10) Uani 1 1 d . . . . .
Sb1 Sb 1.04360(5) 0.58879(4) 0.26907(4) 0.01025(10) Uani 1 1 d . . . . .
I2 I 0.86163(5) 0.82530(5) 0.05636(4) 0.01525(11) Uani 1 1 d . . . . .
I3 I 1.21933(5) 0.31582(5) 0.51288(4) 0.01510(11) Uani 1 1 d . . . . .
N2 N 0.2178(6) -0.2341(6) 0.2730(5) 0.0142(12) Uani 1 1 d . . . . .
N1 N 0.8915(6) 0.4094(6) 0.2668(5) 0.0129(11) Uani 1 1 d . . . . .
C2 C 0.8665(8) 0.1756(7) 0.2474(6) 0.0145(14) Uani 1 1 d . . . . .
H2 H 0.914642 0.085523 0.232542 0.017 Uiso 1 1 calc R . . . .
C12 C 0.3459(8) -0.2069(7) 0.2003(7) 0.0194(15) Uani 1 1 d . . . . .
H12 H 0.378515 -0.260270 0.140985 0.023 Uiso 1 1 calc R . . . .
C4 C 0.6449(8) 0.3356(7) 0.2915(6) 0.0150(14) Uani 1 1 d . . . . .
H4 H 0.538486 0.357662 0.309593 0.018 Uiso 1 1 calc R . . . .
C5 C 0.7390(7) 0.4353(7) 0.2874(6) 0.0151(14) Uani 1 1 d . . . . .
H5 H 0.694210 0.527713 0.299751 0.018 Uiso 1 1 calc R . . . .
C3 C 0.7065(7) 0.2013(7) 0.2688(6) 0.0094(12) Uani 1 1 d . U . . .
C6 C 0.6197(7) 0.0915(7) 0.2617(6) 0.0119(13) Uani 1 1 d . . . . .
H6 H 0.669018 0.018378 0.224600 0.014 Uiso 1 1 calc R . . . .
C11 C 0.4313(8) -0.1068(8) 0.2072(7) 0.0182(15) Uani 1 1 d . . . . .
H11 H 0.520950 -0.091336 0.153024 0.022 Uiso 1 1 calc R . . . .
C10 C 0.3886(7) -0.0262(7) 0.2935(6) 0.0134(13) Uani 1 1 d . . . . .
C9 C 0.2546(7) -0.0538(7) 0.3678(6) 0.0138(13) Uani 1 1 d . . . . .
H9 H 0.217896 -0.000332 0.426351 0.017 Uiso 1 1 calc R . . . .
C8 C 0.1759(8) -0.1580(7) 0.3563(6) 0.0157(14) Uani 1 1 d . . . . .
H8 H 0.086708 -0.177312 0.410289 0.019 Uiso 1 1 calc R . . . .
C1 C 0.9530(7) 0.2801(7) 0.2479(6) 0.0143(13) Uani 1 1 d . . . . .
H1 H 1.060572 0.259585 0.234193 0.017 Uiso 1 1 calc R . . . .
C7 C 0.4742(7) 0.0854(7) 0.3040(6) 0.0146(14) Uani 1 1 d . . . . .
H7 H 0.424258 0.156945 0.342540 0.017 Uiso 1 1 calc R . . . .

loop_
_atom_site_aniso_label
_atom_site_aniso_U_11
_atom_site_aniso_U_22
_atom_site_aniso_U_33
_atom_site_aniso_U_23
_atom_site_aniso_U_13
_atom_site_aniso_U_12
I1 0.0134(2) 0.0142(2) 0.0134(2) -0.00718(16) 0.00235(16) -0.00351(17)
Sb1 0.0099(2) 0.0100(2) 0.0127(2) -0.00558(16) 0.00075(16) -0.00340(17)
I2 0.0157(2) 0.0140(2) 0.0146(2) -0.00488(16) 0.00093(17) -0.00049(18)
I3 0.0157(2) 0.0161(2) 0.0136(2) -0.00657(16) 0.00040(16) -0.00088(18)
N2 0.014(3) 0.012(3) 0.018(3) -0.006(2) 0.002(2) -0.004(2)
N1 0.012(3) 0.014(3) 0.016(3) -0.007(2) 0.001(2) -0.006(2)
C2 0.020(4) 0.009(3) 0.013(3) -0.003(2) 0.004(3) -0.002(3)
C12 0.019(4) 0.019(3) 0.030(4) -0.018(3) 0.009(3) -0.010(3)
C4 0.012(3) 0.012(3) 0.019(4) -0.004(3) 0.004(3) -0.003(3)
C5 0.015(4) 0.016(3) 0.015(3) -0.007(3) 0.005(3) -0.003(3)
C3 0.009(2) 0.0093(18) 0.0101(19) -0.0022(14) 0.0006(15) -0.0049(15)
C6 0.010(3) 0.007(3) 0.018(3) -0.006(2) -0.002(3) 0.004(2)
C11 0.009(3) 0.025(4) 0.024(4) -0.013(3) 0.011(3) -0.007(3)
C10 0.010(3) 0.011(3) 0.018(3) -0.004(2) -0.004(3) 0.001(3)
C9 0.011(3) 0.015(3) 0.017(3) -0.007(3) 0.002(3) -0.003(3)
C8 0.017(4) 0.019(3) 0.012(3) -0.006(3) 0.001(3) -0.005(3)
C1 0.007(3) 0.017(3) 0.020(3) -0.006(3) -0.003(3) -0.003(3)
C7 0.014(4) 0.011(3) 0.021(4) -0.007(3) 0.000(3) -0.004(3)

loop_
_atom_type_symbol
_atom_type_description
_atom_type_scat_dispersion_real
_atom_type_scat_dispersion_imag
_atom_type_scat_source
C C 0.0033 0.0016 'International Tables Vol C Tables 4.2.6.8 and 6.1.1.4'
H H 0.0000 0.0000 'International Tables Vol C Tables 4.2.6.8 and 6.1.1.4'
I I -0.4742 1.8119 'International Tables Vol C Tables 4.2.6.8 and 6.1.1.4'
N N 0.0061 0.0033 'International Tables Vol C Tables 4.2.6.8 and 6.1.1.4'
Sb Sb -0.5866 1.5461 'International Tables Vol C Tables 4.2.6.8 and 6.1.1.4'

loop_
_geom_angle_atom_site_label_1
_geom_angle_atom_site_label_2
_geom_angle_atom_site_label_3
_geom_angle
_geom_angle_site_symmetry_1
_geom_angle_site_symmetry_3
_geom_angle_publ_flag
I1 Sb1 I2 93.550(18) . . ?
I1 Sb1 I3 177.093(18) . 2_766 ?
I1 Sb1 I3 89.081(17) . . ?
I2 Sb1 I3 86.481(16) . 2_766 ?
I2 Sb1 I3 175.172(19) . . ?
I3 Sb1 I3 90.686(16) . 2_766 ?
N2 Sb1 I1 88.17(12) 1_665 . ?
N2 Sb1 I2 92.24(12) 1_665 . ?
N2 Sb1 I3 91.89(12) 1_665 . ?
N2 Sb1 I3 94.73(12) 1_665 2_766 ?
N1 Sb1 I1 89.43(13) . . ?
N1 Sb1 I2 90.29(12) . . ?
N1 Sb1 I3 87.66(13) . 2_766 ?
N1 Sb1 I3 85.68(12) . . ?
N1 Sb1 N2 176.61(17) . 1_665 ?
Sb1 I3 Sb1 89.314(16) . 2_766 ?
C12 N2 Sb1 127.3(4) . 1_445 ?
C8 N2 Sb1 115.8(4) . 1_445 ?
C8 N2 C12 116.8(6) . . ?
C5 N1 Sb1 120.2(4) . . ?
C1 N1 Sb1 122.1(4) . . ?
C1 N1 C5 117.7(5) . . ?
C3 C2 H2 119.8 . . ?
C1 C2 H2 119.8 . . ?
C1 C2 C3 120.4(6) . . ?
N2 C12 H12 118.4 . . ?
N2 C12 C11 123.2(6) . . ?
C11 C12 H12 118.4 . . ?
C5 C4 H4 120.2 . . ?
C5 C4 C3 119.6(6) . . ?
C3 C4 H4 120.2 . . ?
N1 C5 C4 123.5(6) . . ?
N1 C5 H5 118.2 . . ?
C4 C5 H5 118.2 . . ?
C2 C3 C6 118.3(6) . . ?
C4 C3 C2 116.2(6) . . ?
C4 C3 C6 125.4(6) . . ?
C3 C6 H6 117.7 . . ?
C7 C6 C3 124.6(6) . . ?
C7 C6 H6 117.7 . . ?
C12 C11 H11 119.7 . . ?
C12 C11 C10 120.5(6) . . ?
C10 C11 H11 119.7 . . ?
C11 C10 C7 123.2(6) . . ?
C9 C10 C11 116.1(6) . . ?
C9 C10 C7 120.7(6) . . ?
C10 C9 H9 120.1 . . ?
C8 C9 C10 119.8(6) . . ?
C8 C9 H9 120.1 . . ?
N2 C8 C9 123.5(6) . . ?
N2 C8 H8 118.2 . . ?
C9 C8 H8 118.2 . . ?
N1 C1 C2 122.5(6) . . ?
N1 C1 H1 118.8 . . ?
C2 C1 H1 118.8 . . ?
C6 C7 C10 123.2(6) . . ?
C6 C7 H7 118.4 . . ?
C10 C7 H7 118.4 . . ?

loop_
_geom_bond_atom_site_label_1
_geom_bond_atom_site_label_2
_geom_bond_distance
_geom_bond_site_symmetry_2
_geom_bond_publ_flag
I1 Sb1 2.7832(6) . ?
Sb1 I2 2.8552(6) . ?
Sb1 I3 3.1529(6) . ?
Sb1 I3 3.4145(6) 2_766 ?
Sb1 N2 2.517(5) 1_665 ?
Sb1 N1 2.387(5) . ?
N2 C12 1.340(8) . ?
N2 C8 1.337(8) . ?
N1 C5 1.346(8) . ?
N1 C1 1.335(8) . ?
C2 H2 0.9500 . ?
C2 C3 1.412(9) . ?
C2 C1 1.375(8) . ?
C12 H12 0.9500 . ?
C12 C11 1.356(9) . ?
C4 H4 0.9500 . ?
C4 C5 1.372(8) . ?
C4 C3 1.398(8) . ?
C5 H5 0.9500 . ?
C3 C6 1.443(8) . ?
C6 H6 0.9500 . ?
C6 C7 1.342(9) . ?
C11 H11 0.9500 . ?
C11 C10 1.397(9) . ?
C10 C9 1.392(9) . ?
C10 C7 1.464(8) . ?
C9 H9 0.9500 . ?
C9 C8 1.367(9) . ?
C8 H8 0.9500 . ?
C1 H1 0.9500 . ?
C7 H7 0.9500 . ?
